data_7057276
loop_
_publ_author_name
'Burianova, Valeria K.'
'Bolotin, Dmitrii S.'
'Mikherdov, Alexander S.'
'Novikov, Alexander S.'
'Mokolokolo, Pennie Petrus'
'Roodt, Andreas'
'Boyarskiy, Vadim P.'
'Dar&#x2019;in, Dmitry'
'Krasavin, Mikhail'
'Suslonov, Vitalii V.'
'Zhdanov, Andrey P.'
'Zhizhin, Konstantin Yu.'
'Kuznetsov, Nikolay T.'

_publ_section_title
;
 Mechanism of generation of closo-decaborato amidrazones. Intramolecular
 non-covalent B--H&#x22EF;\p(Ph) interaction determines stabilization of
 the configuration around the amidrazone C&#xE001;N bond
;
_journal_issue 11
_journal_name_full 'New Journal of Chemistry'
_journal_page_first 8693
_journal_paper_doi 10.1039/C8NJ01018H
_journal_volume 42
_journal_year 2018
_chemical_formula_moiety 'C25 H22 P, C10 H23 B10 N4, C2 H3 N'
_chemical_formula_sum 'C37 H48 B10 N5 P'
_chemical_formula_weight 701.87
_space_group_crystal_system triclinic
_space_group_IT_number 2
_space_group_name_Hall '-P 1'
_space_group_name_H-M_alt 'P -1'
_symmetry_space_group_name_Hall '-P 1'
_symmetry_space_group_name_H-M 'P -1'
_atom_sites_solution_hydrogens geom
_atom_sites_solution_primary iterative
_audit_creation_date 2017-03-03
_audit_creation_method
;
Olex2 1.2
(compiled 2017.02.23 svn.r3390 for OlexSys, GUI svn.r5320)
;
_audit_update_record
;
2017-07-21 deposited with the CCDC.
2018-04-11 downloaded from the CCDC.
;
_cell_angle_alpha 65.246(4)
_cell_angle_beta 77.809(3)
_cell_angle_gamma 72.578(4)
_cell_formula_units_Z 2
_cell_length_a 9.4763(4)
_cell_length_b 14.2258(6)
_cell_length_c 16.6196(7)
_cell_measurement_reflns_used 8004
_cell_measurement_temperature 100(2)
_cell_measurement_theta_max 30.8310
_cell_measurement_theta_min 3.2020
_cell_volume 1931.71(16)
_computing_cell_refinement
;
CrysAlisPro, Agilent Technologies,
Version 1.171.36.32 (release 02-08-2013 CrysAlis171 .NET)
(compiled Aug  2 2013,16:46:58)
;
_computing_data_collection
;
CrysAlisPro, Agilent Technologies,
Version 1.171.36.32 (release 02-08-2013 CrysAlis171 .NET)
(compiled Aug  2 2013,16:46:58)
;
_computing_data_reduction
;
CrysAlisPro, Agilent Technologies,
Version 1.171.36.32 (release 02-08-2013 CrysAlis171 .NET)
(compiled Aug  2 2013,16:46:58)
;
_computing_molecular_graphics 'Olex2 (Dolomanov et al., 2009)'
_computing_publication_material 'Olex2 (Dolomanov et al., 2009)'
_computing_structure_refinement 'ShelXL (Sheldrick, 2015)'
_computing_structure_solution
;
Superflip (Palatinus & Chapuis, 2007;Palatinus & van der Lee, 2008;
Palatinus et al., 2012)
;
_diffrn_ambient_temperature 100(2)
_diffrn_detector_area_resol_mean 16.2096
_diffrn_measured_fraction_theta_full 0.999
_diffrn_measured_fraction_theta_max 0.999
_diffrn_measurement_details
;
#__ type_ start__ end____ width___ exp.time_
  1 omega  -53.00   44.00   1.0000   12.1100
omega____ theta____ kappa____ phi______ frames
    -      -22.5803   77.0000 -150.0000 97

#__ type_ start__ end____ width___ exp.time_
  2 omega  -93.00    3.00   1.0000   12.1100
omega____ theta____ kappa____ phi______ frames
    -      -22.5803  -77.0000    0.0000 96

#__ type_ start__ end____ width___ exp.time_
  3 omega  -87.00  -61.00   1.0000   12.1100
omega____ theta____ kappa____ phi______ frames
    -      -22.5803  -57.0000   90.0000 26

#__ type_ start__ end____ width___ exp.time_
  4 omega  -87.00  -61.00   1.0000   12.1100
omega____ theta____ kappa____ phi______ frames
    -      -22.5803  -77.0000   90.0000 26

#__ type_ start__ end____ width___ exp.time_
  5 omega  -46.00    2.00   1.0000   12.1100
omega____ theta____ kappa____ phi______ frames
    -      -22.5803  -77.0000   90.0000 48

#__ type_ start__ end____ width___ exp.time_
  6 omega  -83.00  -35.00   1.0000   12.1100
omega____ theta____ kappa____ phi______ frames
    -      -22.5803 -178.0000 -150.0000 48

#__ type_ start__ end____ width___ exp.time_
  7 omega  -87.00  -27.00   1.0000   12.1100
omega____ theta____ kappa____ phi______ frames
    -      -22.5803  -57.0000  120.0000 60

#__ type_ start__ end____ width___ exp.time_
  8 omega   -6.00   28.00   1.0000   12.1100
omega____ theta____ kappa____ phi______ frames
    -       23.5178   77.0000  -30.0000 34

#__ type_ start__ end____ width___ exp.time_
  9 omega  -53.00   39.00   1.0000   12.1100
omega____ theta____ kappa____ phi______ frames
    -      -22.5803   77.0000  120.0000 92

#__ type_ start__ end____ width___ exp.time_
 10 omega  -56.00  -31.00   1.0000   12.1100
omega____ theta____ kappa____ phi______ frames
    -      -22.5803  -77.0000 -180.0000 25
;
_diffrn_measurement_device_type 'Xcalibur, Eos'
_diffrn_measurement_method '\w scans'
_diffrn_orient_matrix_UB_11 -0.0458267000
_diffrn_orient_matrix_UB_12 0.0080259000
_diffrn_orient_matrix_UB_13 0.0373684000
_diffrn_orient_matrix_UB_21 0.0264172000
_diffrn_orient_matrix_UB_22 0.0455944000
_diffrn_orient_matrix_UB_23 -0.0094945000
_diffrn_orient_matrix_UB_31 -0.0584568000
_diffrn_orient_matrix_UB_32 0.0324321000
_diffrn_orient_matrix_UB_33 -0.0272774000
_diffrn_radiation_monochromator graphite
_diffrn_radiation_type MoK\a
_diffrn_radiation_wavelength 0.71073
_diffrn_reflns_av_R_equivalents 0.0213
_diffrn_reflns_av_unetI/netI 0.0312
_diffrn_reflns_Laue_measured_fraction_full 0.999
_diffrn_reflns_Laue_measured_fraction_max 0.999
_diffrn_reflns_limit_h_max 12
_diffrn_reflns_limit_h_min -12
_diffrn_reflns_limit_k_max 18
_diffrn_reflns_limit_k_min -18
_diffrn_reflns_limit_l_max 21
_diffrn_reflns_limit_l_min -21
_diffrn_reflns_number 21458
_diffrn_reflns_point_group_measured_fraction_full 0.999
_diffrn_reflns_point_group_measured_fraction_max 0.999
_diffrn_reflns_theta_full 25.242
_diffrn_reflns_theta_max 27.497
_diffrn_reflns_theta_min 2.713
_diffrn_source 'Enhance (Mo) X-ray Source'
_exptl_absorpt_coefficient_mu 0.107
_exptl_absorpt_correction_T_max 1.00000
_exptl_absorpt_correction_T_min 0.99506
_exptl_absorpt_correction_type multi-scan
_exptl_absorpt_process_details
;
CrysAlisPro, Agilent Technologies,
Version 1.171.36.32 (release 02-08-2013 CrysAlis171 .NET)
(compiled Aug  2 2013,16:46:58)
Empirical absorption correction using spherical harmonics,
 implemented in SCALE3 ABSPACK scaling algorithm.
;
_exptl_crystal_colour 'clear colourless'
_exptl_crystal_colour_lustre clear
_exptl_crystal_colour_primary colourless
_exptl_crystal_density_diffrn 1.207
_exptl_crystal_description prism
_exptl_crystal_F_000 740
_exptl_crystal_size_max 0.25
_exptl_crystal_size_mid 0.25
_exptl_crystal_size_min 0.25
_refine_diff_density_max 0.685
_refine_diff_density_min -0.376
_refine_diff_density_rms 0.051
_refine_ls_extinction_method none
_refine_ls_goodness_of_fit_ref 1.024
_refine_ls_hydrogen_treatment constr
_refine_ls_matrix_type full
_refine_ls_number_parameters 480
_refine_ls_number_reflns 8870
_refine_ls_number_restraints 0
_refine_ls_restrained_S_all 1.024
_refine_ls_R_factor_all 0.0527
_refine_ls_R_factor_gt 0.0434
_refine_ls_shift/su_max 0.001
_refine_ls_shift/su_mean 0.000
_refine_ls_structure_factor_coef Fsqd
_refine_ls_weighting_details 'w=1/[\s^2^(Fo^2^)+(0.0533P)^2^+1.1142P] where P=(Fo^2^+2Fc^2^)/3'
_refine_ls_weighting_scheme calc
_refine_ls_wR_factor_gt 0.1089
_refine_ls_wR_factor_ref 0.1162
_reflns_Friedel_coverage 0.000
_reflns_number_gt 7525
_reflns_number_total 8870
_reflns_threshold_expression 'I > 2\s(I)'
_cod_data_source_file c8nj01018h2.cif
_cod_data_source_block phch2pph3_3d
_cod_depositor_comments 'Adding full bibliography for 7057270--7057276.cif.'
_cod_original_cell_volume 1931.70(16)
_cod_database_code 7057276
_shelx_shelxl_version_number 2014/7
_chemical_oxdiff_formula 'B10 P N4 C40'
_shelx_space_group_comment
;
The symmetry employed for this shelxl refinement is uniquely defined
by the following loop, which should always be used as a source of
symmetry information in preference to the above space-group names.
They are only intended as comments.
;
_reflns_odcompleteness_completeness 99.89
_reflns_odcompleteness_iscentric 1
_reflns_odcompleteness_theta 28.51
_olex2_refinement_description
;
1. Fixed Uiso
 At 1.2 times of:
  All B(H) groups, All C(H) groups, All C(H,H) groups, All N(H) groups, All
  N(H,H) groups
 At 1.5 times of:
  All C(H,H,H) groups
2.a Secondary CH2 refined with riding coordinates:
 C1A(H1AA,H1AB), C2(H2A,H2B)
2.b Aromatic/amide H refined with riding coordinates:
 C3A(H3A), C4A(H4A), C5A(H5A), C6A(H6A), C7A(H7A), C9A(H9A), C10A(H10A),
 C11A(H11A), C12A(H12A), C13A(H13A), C15A(H15A), C16A(H16A), C17A(H17A),
 C18A(H18A), C19A(H19A), C21A(H21A), C22A(H22A), C23A(H23A), C24A(H24A),
 C25A(H25A), N1(H1), N2(H2), C6(H6), C7(H7), C8(H8), C9(H9), C10(H10B)
2.c X=CH2 refined with riding coordinates:
 N4(H4B,H4C)
2.d Idealised Me refined as rotating group:
 C3(H3B,H3C,H3D), C2S(H2SA,H2SB,H2SC)
2.e Boron cage BH refined with riding coordinates:
 B1(H1A), B3(H3), B4(H4), B5(H5), B6(H6B), B7(H7B), B8(H8A), B9(H9B), B10(H10)
;
_olex2_submission_special_instructions 'No special instructions were received'

loop_
_space_group_symop_operation_xyz
'x, y, z'
'-x, -y, -z'

loop_
_atom_site_label
_atom_site_type_symbol
_atom_site_fract_x
_atom_site_fract_y
_atom_site_fract_z
_atom_site_U_iso_or_equiv
_atom_site_adp_type
_atom_site_occupancy
_atom_site_site_symmetry_order
_atom_site_calc_flag
_atom_site_refinement_flags_posn
P1A P 0.75985(4) 0.07799(3) 0.39076(2) 0.01266(9) Uani 1 1 d .
C1A C 0.59603(15) 0.12346(11) 0.33183(9) 0.0155(3) Uani 1 1 d .
H1AA H 0.5256 0.0787 0.3686 0.019 Uiso 1 1 calc R
H1AB H 0.5476 0.1973 0.3273 0.019 Uiso 1 1 calc R
C2A C 0.61970(15) 0.12214(11) 0.23919(9) 0.0158(3) Uani 1 1 d .
C3A C 0.66897(16) 0.02643(12) 0.22519(10) 0.0175(3) Uani 1 1 d .
H3A H 0.6918 -0.0394 0.2743 0.021 Uiso 1 1 calc R
C4A C 0.68453(16) 0.02749(12) 0.13969(10) 0.0197(3) Uani 1 1 d .
H4A H 0.7181 -0.0375 0.1304 0.024 Uiso 1 1 calc R
C5A C 0.65084(17) 0.12396(13) 0.06764(10) 0.0218(3) Uani 1 1 d .
H5A H 0.6615 0.1247 0.0092 0.026 Uiso 1 1 calc R
C6A C 0.60162(17) 0.21898(13) 0.08126(10) 0.0220(3) Uani 1 1 d .
H6A H 0.5783 0.2846 0.0321 0.026 Uiso 1 1 calc R
C7A C 0.58634(17) 0.21844(12) 0.16679(10) 0.0200(3) Uani 1 1 d .
H7A H 0.5532 0.2837 0.1757 0.024 Uiso 1 1 calc R
C8A C 0.83625(15) -0.06146(11) 0.41329(9) 0.0141(3) Uani 1 1 d .
C9A C 0.98428(16) -0.09956(11) 0.38551(9) 0.0161(3) Uani 1 1 d .
H9A H 1.0476 -0.0518 0.3557 0.019 Uiso 1 1 calc R
C10A C 1.03877(17) -0.20774(12) 0.40171(10) 0.0198(3) Uani 1 1 d .
H10A H 1.1389 -0.2336 0.3822 0.024 Uiso 1 1 calc R
C11A C 0.94671(17) -0.27773(11) 0.44632(10) 0.0194(3) Uani 1 1 d .
H11A H 0.9845 -0.3515 0.4576 0.023 Uiso 1 1 calc R
C12A C 0.79947(17) -0.24052(11) 0.47462(10) 0.0181(3) Uani 1 1 d .
H12A H 0.7372 -0.2888 0.5054 0.022 Uiso 1 1 calc R
C13A C 0.74378(16) -0.13240(11) 0.45770(9) 0.0164(3) Uani 1 1 d .
H13A H 0.6430 -0.1067 0.4763 0.020 Uiso 1 1 calc R
C14A C 0.69411(15) 0.09829(11) 0.49334(9) 0.0140(3) Uani 1 1 d .
C15A C 0.71527(15) 0.01463(11) 0.57644(9) 0.0156(3) Uani 1 1 d .
H15A H 0.7679 -0.0551 0.5800 0.019 Uiso 1 1 calc R
C16A C 0.65878(16) 0.03425(12) 0.65373(9) 0.0183(3) Uani 1 1 d .
H16A H 0.6717 -0.0224 0.7103 0.022 Uiso 1 1 calc R
C17A C 0.58333(16) 0.13667(12) 0.64834(10) 0.0189(3) Uani 1 1 d .
H17A H 0.5444 0.1495 0.7013 0.023 Uiso 1 1 calc R
C18A C 0.56445(16) 0.22020(12) 0.56621(10) 0.0180(3) Uani 1 1 d .
H18A H 0.5147 0.2902 0.5632 0.022 Uiso 1 1 calc R
C19A C 0.61819(16) 0.20174(11) 0.48823(9) 0.0159(3) Uani 1 1 d .
H19A H 0.6037 0.2586 0.4319 0.019 Uiso 1 1 calc R
C20A C 0.89732(15) 0.15252(11) 0.32927(9) 0.0142(3) Uani 1 1 d .
C21A C 0.95495(17) 0.15570(12) 0.24346(10) 0.0185(3) Uani 1 1 d .
H21A H 0.9205 0.1196 0.2175 0.022 Uiso 1 1 calc R
C22A C 1.06314(17) 0.21227(12) 0.19682(10) 0.0219(3) Uani 1 1 d .
H22A H 1.1032 0.2144 0.1388 0.026 Uiso 1 1 calc R
C23A C 1.11314(17) 0.26576(12) 0.23456(10) 0.0210(3) Uani 1 1 d .
H23A H 1.1867 0.3045 0.2022 0.025 Uiso 1 1 calc R
C24A C 1.05557(16) 0.26264(11) 0.31955(10) 0.0177(3) Uani 1 1 d .
H24A H 1.0897 0.2993 0.3451 0.021 Uiso 1 1 calc R
C25A C 0.94802(16) 0.20583(11) 0.36726(9) 0.0160(3) Uani 1 1 d .
H25A H 0.9092 0.2033 0.4255 0.019 Uiso 1 1 calc R
N1 N 0.62193(13) 0.62013(9) 0.20447(8) 0.0163(2) Uani 1 1 d .
H1 H 0.6023 0.6789 0.1569 0.020 Uiso 1 1 calc R
N2 N 0.84157(14) 0.66632(10) 0.18898(8) 0.0188(3) Uani 1 1 d .
H2 H 0.9326 0.6491 0.2035 0.023 Uiso 1 1 calc R
N3 N 0.78973(14) 0.76289(10) 0.11918(8) 0.0186(3) Uani 1 1 d .
N4 N 1.03792(15) 0.74662(11) 0.05357(9) 0.0254(3) Uani 1 1 d .
H4B H 1.0714 0.6865 0.0973 0.030 Uiso 1 1 calc R
H4C H 1.0996 0.7748 0.0080 0.030 Uiso 1 1 calc R
C1 C 0.75044(16) 0.60095(11) 0.23310(9) 0.0162(3) Uani 1 1 d .
C2 C 0.80162(16) 0.50976(12) 0.31661(10) 0.0191(3) Uani 1 1 d .
H2A H 0.9116 0.4905 0.3122 0.023 Uiso 1 1 calc R
H2B H 0.7682 0.4470 0.3234 0.023 Uiso 1 1 calc R
C3 C 0.7400(2) 0.53854(14) 0.39846(11) 0.0287(4) Uani 1 1 d .
H3B H 0.7733 0.6005 0.3919 0.043 Uiso 1 1 calc GR
H3C H 0.7762 0.4780 0.4520 0.043 Uiso 1 1 calc GR
H3D H 0.6312 0.5555 0.4039 0.043 Uiso 1 1 calc GR
C4 C 0.89197(16) 0.79565(11) 0.05637(10) 0.0172(3) Uani 1 1 d .
C5 C 0.84246(16) 0.89720(11) -0.01978(9) 0.0166(3) Uani 1 1 d .
C6 C 0.93971(17) 0.96301(12) -0.06868(10) 0.0207(3) Uani 1 1 d .
H6 H 1.0391 0.9421 -0.0541 0.025 Uiso 1 1 calc R
C7 C 0.89271(18) 1.05874(12) -0.13854(10) 0.0230(3) Uani 1 1 d .
H7 H 0.9599 1.1028 -0.1714 0.028 Uiso 1 1 calc R
C8 C 0.74825(18) 1.08991(12) -0.16027(10) 0.0222(3) Uani 1 1 d .
H8 H 0.7156 1.1558 -0.2075 0.027 Uiso 1 1 calc R
C9 C 0.65104(18) 1.02431(12) -0.11268(10) 0.0226(3) Uani 1 1 d .
H9 H 0.5521 1.0452 -0.1280 0.027 Uiso 1 1 calc R
C10 C 0.69748(17) 0.92828(12) -0.04275(10) 0.0197(3) Uani 1 1 d .
H10B H 0.6304 0.8839 -0.0107 0.024 Uiso 1 1 calc R
B1 B 0.53382(18) 0.42499(12) 0.26811(10) 0.0149(3) Uani 1 1 d .
H1A H 0.6413 0.3639 0.2700 0.018 Uiso 1 1 calc R
B2 B 0.50044(17) 0.55836(12) 0.23933(10) 0.0140(3) Uani 1 1 d .
B3 B 0.42265(18) 0.50004(12) 0.18363(11) 0.0153(3) Uani 1 1 d .
H3 H 0.4574 0.4894 0.1187 0.018 Uiso 1 1 calc R
B4 B 0.35553(17) 0.41160(12) 0.29372(11) 0.0155(3) Uani 1 1 d .
H4 H 0.3369 0.3298 0.3167 0.019 Uiso 1 1 calc R
B5 B 0.43320(18) 0.47028(12) 0.34887(10) 0.0151(3) Uani 1 1 d .
H5 H 0.4769 0.4358 0.4155 0.018 Uiso 1 1 calc R
B6 B 0.33071(18) 0.63098(12) 0.18613(10) 0.0149(3) Uani 1 1 d .
H6B H 0.3304 0.7037 0.1234 0.018 Uiso 1 1 calc R
B7 B 0.22664(18) 0.52746(13) 0.22418(11) 0.0161(3) Uani 1 1 d .
H7B H 0.1427 0.5170 0.1922 0.019 Uiso 1 1 calc R
B8 B 0.23365(18) 0.50634(12) 0.34076(11) 0.0160(3) Uani 1 1 d .
H8A H 0.1554 0.4788 0.4017 0.019 Uiso 1 1 calc R
B9 B 0.33690(17) 0.61005(12) 0.30241(10) 0.0143(3) Uani 1 1 d .
H9B H 0.3415 0.6659 0.3328 0.017 Uiso 1 1 calc R
B10 B 0.17668(18) 0.62926(12) 0.26121(10) 0.0151(3) Uani 1 1 d .
H10 H 0.0696 0.6908 0.2589 0.018 Uiso 1 1 calc R
N1S N 0.7701(3) 0.64541(16) -0.00943(12) 0.0567(6) Uani 1 1 d .
C1S C 0.7792(2) 0.55642(16) 0.01484(12) 0.0355(4) Uani 1 1 d .
C2S C 0.7870(2) 0.44350(16) 0.04295(16) 0.0475(5) Uani 1 1 d .
H2SA H 0.7286 0.4340 0.0060 0.071 Uiso 1 1 calc GR
H2SB H 0.7469 0.4154 0.1055 0.071 Uiso 1 1 calc GR
H2SC H 0.8908 0.4051 0.0363 0.071 Uiso 1 1 calc GR

loop_
_atom_site_aniso_label
_atom_site_aniso_U_11
_atom_site_aniso_U_22
_atom_site_aniso_U_33
_atom_site_aniso_U_23
_atom_site_aniso_U_13
_atom_site_aniso_U_12
P1A 0.01340(17) 0.01156(17) 0.01281(16) -0.00493(13) -0.00003(13) -0.00313(13)
C1A 0.0146(7) 0.0157(6) 0.0158(6) -0.0060(5) -0.0023(5) -0.0023(5)
C2A 0.0140(6) 0.0189(7) 0.0162(6) -0.0073(5) -0.0009(5) -0.0056(5)
C3A 0.0173(7) 0.0179(7) 0.0180(7) -0.0068(5) -0.0014(5) -0.0057(6)
C4A 0.0181(7) 0.0228(7) 0.0232(7) -0.0137(6) 0.0008(6) -0.0064(6)
C5A 0.0221(8) 0.0303(8) 0.0167(7) -0.0116(6) -0.0004(6) -0.0085(6)
C6A 0.0244(8) 0.0229(8) 0.0166(7) -0.0043(6) -0.0043(6) -0.0059(6)
C7A 0.0243(8) 0.0177(7) 0.0191(7) -0.0077(6) -0.0034(6) -0.0045(6)
C8A 0.0158(7) 0.0114(6) 0.0150(6) -0.0051(5) -0.0033(5) -0.0019(5)
C9A 0.0151(7) 0.0171(7) 0.0169(6) -0.0069(5) -0.0014(5) -0.0046(5)
C10A 0.0166(7) 0.0199(7) 0.0232(7) -0.0112(6) -0.0019(6) -0.0004(6)
C11A 0.0237(8) 0.0130(6) 0.0210(7) -0.0072(6) -0.0052(6) -0.0007(6)
C12A 0.0220(7) 0.0145(7) 0.0177(7) -0.0041(5) -0.0034(6) -0.0060(6)
C13A 0.0148(7) 0.0153(7) 0.0178(7) -0.0061(5) -0.0001(5) -0.0031(5)
C14A 0.0137(6) 0.0151(6) 0.0140(6) -0.0064(5) 0.0001(5) -0.0043(5)
C15A 0.0145(7) 0.0129(6) 0.0178(7) -0.0044(5) -0.0021(5) -0.0031(5)
C16A 0.0178(7) 0.0217(7) 0.0136(6) -0.0027(5) -0.0031(5) -0.0071(6)
C17A 0.0182(7) 0.0266(8) 0.0164(7) -0.0122(6) 0.0006(5) -0.0073(6)
C18A 0.0170(7) 0.0180(7) 0.0209(7) -0.0106(6) -0.0025(6) -0.0018(6)
C19A 0.0178(7) 0.0144(6) 0.0149(6) -0.0047(5) -0.0031(5) -0.0033(5)
C20A 0.0125(6) 0.0114(6) 0.0162(6) -0.0031(5) -0.0008(5) -0.0029(5)
C21A 0.0209(7) 0.0184(7) 0.0186(7) -0.0086(6) -0.0007(6) -0.0063(6)
C22A 0.0238(8) 0.0232(8) 0.0174(7) -0.0079(6) 0.0036(6) -0.0076(6)
C23A 0.0183(7) 0.0186(7) 0.0237(7) -0.0050(6) 0.0021(6) -0.0082(6)
C24A 0.0170(7) 0.0151(7) 0.0224(7) -0.0073(6) -0.0041(6) -0.0040(5)
C25A 0.0160(7) 0.0146(6) 0.0157(6) -0.0052(5) -0.0022(5) -0.0018(5)
N1 0.0161(6) 0.0131(6) 0.0166(6) -0.0015(5) -0.0029(5) -0.0045(5)
N2 0.0141(6) 0.0166(6) 0.0222(6) -0.0025(5) -0.0044(5) -0.0041(5)
N3 0.0187(6) 0.0141(6) 0.0201(6) -0.0022(5) -0.0043(5) -0.0045(5)
N4 0.0193(6) 0.0246(7) 0.0206(6) -0.0004(5) -0.0005(5) -0.0018(5)
C1 0.0164(7) 0.0139(6) 0.0175(7) -0.0064(5) -0.0003(5) -0.0026(5)
C2 0.0170(7) 0.0170(7) 0.0206(7) -0.0037(6) -0.0044(6) -0.0035(6)
C3 0.0336(9) 0.0315(9) 0.0219(8) -0.0098(7) -0.0079(7) -0.0060(7)
C4 0.0169(7) 0.0170(7) 0.0195(7) -0.0081(6) -0.0027(5) -0.0044(5)
C5 0.0201(7) 0.0152(7) 0.0154(6) -0.0070(5) -0.0012(5) -0.0042(6)
C6 0.0184(7) 0.0232(8) 0.0214(7) -0.0083(6) -0.0014(6) -0.0067(6)
C7 0.0296(8) 0.0211(7) 0.0196(7) -0.0062(6) 0.0004(6) -0.0123(6)
C8 0.0324(9) 0.0166(7) 0.0166(7) -0.0050(6) -0.0055(6) -0.0043(6)
C9 0.0230(8) 0.0231(8) 0.0211(7) -0.0068(6) -0.0064(6) -0.0040(6)
C10 0.0197(7) 0.0201(7) 0.0188(7) -0.0058(6) -0.0020(6) -0.0065(6)
B1 0.0155(7) 0.0118(7) 0.0171(7) -0.0056(6) -0.0013(6) -0.0031(6)
B2 0.0139(7) 0.0135(7) 0.0140(7) -0.0039(6) -0.0016(6) -0.0042(6)
B3 0.0160(7) 0.0146(7) 0.0159(7) -0.0066(6) -0.0012(6) -0.0036(6)
B4 0.0152(7) 0.0126(7) 0.0183(7) -0.0053(6) -0.0012(6) -0.0040(6)
B5 0.0172(7) 0.0120(7) 0.0140(7) -0.0029(6) -0.0020(6) -0.0032(6)
B6 0.0166(7) 0.0123(7) 0.0141(7) -0.0028(6) -0.0039(6) -0.0028(6)
B7 0.0151(7) 0.0144(7) 0.0185(7) -0.0056(6) -0.0022(6) -0.0037(6)
B8 0.0154(7) 0.0141(7) 0.0162(7) -0.0043(6) 0.0003(6) -0.0038(6)
B9 0.0160(7) 0.0112(7) 0.0142(7) -0.0045(6) -0.0010(6) -0.0019(6)
B10 0.0150(7) 0.0139(7) 0.0157(7) -0.0052(6) -0.0024(6) -0.0026(6)
N1S 0.0919(16) 0.0480(11) 0.0376(10) -0.0183(9) 0.0166(10) -0.0401(11)
C1S 0.0409(11) 0.0410(11) 0.0263(9) -0.0137(8) 0.0091(8) -0.0196(9)
C2S 0.0389(11) 0.0344(11) 0.0571(13) -0.0141(10) 0.0092(10) -0.0063(9)

loop_
_atom_type_symbol
_atom_type_description
_atom_type_scat_dispersion_real
_atom_type_scat_dispersion_imag
_atom_type_scat_source
C C 0.0033 0.0016 'International Tables Vol C Tables 4.2.6.8 and 6.1.1.4'
H H 0.0000 0.0000 'International Tables Vol C Tables 4.2.6.8 and 6.1.1.4'
B B 0.0013 0.0007 'International Tables Vol C Tables 4.2.6.8 and 6.1.1.4'
N N 0.0061 0.0033 'International Tables Vol C Tables 4.2.6.8 and 6.1.1.4'
P P 0.1023 0.0942 'International Tables Vol C Tables 4.2.6.8 and 6.1.1.4'

loop_
_geom_angle_atom_site_label_1
_geom_angle_atom_site_label_2
_geom_angle_atom_site_label_3
_geom_angle
C8A P1A C1A 109.12(7)
C8A P1A C14A 110.13(6)
C14A P1A C1A 105.22(6)
C20A P1A C1A 112.02(6)
C20A P1A C8A 110.40(6)
C20A P1A C14A 109.84(6)
P1A C1A H1AA 108.1
P1A C1A H1AB 108.1
H1AA C1A H1AB 107.3
C2A C1A P1A 116.98(10)
C2A C1A H1AA 108.1
C2A C1A H1AB 108.1
C3A C2A C1A 121.54(13)
C7A C2A C1A 118.90(13)
C7A C2A C3A 119.52(13)
C2A C3A H3A 119.9
C4A C3A C2A 120.24(13)
C4A C3A H3A 119.9
C3A C4A H4A 120.0
C3A C4A C5A 119.98(14)
C5A C4A H4A 120.0
C4A C5A H5A 120.0
C6A C5A C4A 119.96(14)
C6A C5A H5A 120.0
C5A C6A H6A 119.8
C5A C6A C7A 120.32(14)
C7A C6A H6A 119.8
C2A C7A C6A 119.99(14)
C2A C7A H7A 120.0
C6A C7A H7A 120.0
C9A C8A P1A 121.30(10)
C9A C8A C13A 119.78(13)
C13A C8A P1A 118.91(11)
C8A C9A H9A 120.1
C10A C9A C8A 119.83(13)
C10A C9A H9A 120.1
C9A C10A H10A 120.0
C11A C10A C9A 120.08(13)
C11A C10A H10A 120.0
C10A C11A H11A 119.8
C10A C11A C12A 120.43(13)
C12A C11A H11A 119.8
C11A C12A H12A 120.1
C11A C12A C13A 119.81(13)
C13A C12A H12A 120.1
C8A C13A H13A 120.0
C12A C13A C8A 120.07(13)
C12A C13A H13A 120.0
C15A C14A P1A 121.96(11)
C15A C14A C19A 120.13(13)
C19A C14A P1A 117.91(10)
C14A C15A H15A 120.2
C16A C15A C14A 119.57(13)
C16A C15A H15A 120.2
C15A C16A H16A 120.0
C15A C16A C17A 120.10(13)
C17A C16A H16A 120.0
C16A C17A H17A 119.7
C18A C17A C16A 120.55(13)
C18A C17A H17A 119.7
C17A C18A H18A 119.9
C17A C18A C19A 120.13(13)
C19A C18A H18A 119.9
C14A C19A H19A 120.2
C18A C19A C14A 119.50(13)
C18A C19A H19A 120.2
C21A C20A P1A 119.65(11)
C25A C20A P1A 120.12(11)
C25A C20A C21A 120.22(13)
C20A C21A H21A 120.4
C22A C21A C20A 119.27(14)
C22A C21A H21A 120.4
C21A C22A H22A 119.8
C21A C22A C23A 120.48(14)
C23A C22A H22A 119.8
C22A C23A H23A 119.9
C24A C23A C22A 120.11(13)
C24A C23A H23A 119.9
C23A C24A H24A 120.0
C23A C24A C25A 120.09(14)
C25A C24A H24A 120.0
C20A C25A H25A 120.1
C24A C25A C20A 119.83(13)
C24A C25A H25A 120.1
C1 N1 H1 114.4
C1 N1 B2 131.26(12)
B2 N1 H1 114.4
N3 N2 H2 120.5
C1 N2 H2 120.5
C1 N2 N3 119.04(12)
C4 N3 N2 114.27(12)
H4B N4 H4C 120.0
C4 N4 H4B 120.0
C4 N4 H4C 120.0
N1 C1 N2 120.27(13)
N1 C1 C2 123.37(13)
N2 C1 C2 116.32(13)
C1 C2 H2A 109.4
C1 C2 H2B 109.4
C1 C2 C3 111.13(13)
H2A C2 H2B 108.0
C3 C2 H2A 109.4
C3 C2 H2B 109.4
C2 C3 H3B 109.5
C2 C3 H3C 109.5
C2 C3 H3D 109.5
H3B C3 H3C 109.5
H3B C3 H3D 109.5
H3C C3 H3D 109.5
N3 C4 N4 126.26(14)
N3 C4 C5 116.39(13)
N4 C4 C5 117.35(13)
C6 C5 C4 120.68(13)
C10 C5 C4 120.33(13)
C10 C5 C6 118.98(13)
C5 C6 H6 119.6
C7 C6 C5 120.71(14)
C7 C6 H6 119.6
C6 C7 H7 120.0
C8 C7 C6 120.08(14)
C8 C7 H7 120.0
C7 C8 H8 120.2
C7 C8 C9 119.66(14)
C9 C8 H8 120.2
C8 C9 H9 119.7
C8 C9 C10 120.53(14)
C10 C9 H9 119.7
C5 C10 H10B 120.0
C9 C10 C5 120.02(14)
C9 C10 H10B 120.0
B2 B1 H1A 130.4
B2 B1 B3 65.48(9)
B2 B1 B4 99.05(11)
B2 B1 B5 65.11(9)
B3 B1 H1A 130.0
B3 B1 B5 99.72(11)
B4 B1 H1A 130.5
B4 B1 B3 65.43(10)
B4 B1 B5 65.04(10)
B5 B1 H1A 130.3
N1 B2 B1 123.73(12)
N1 B2 B3 129.72(12)
N1 B2 B5 135.39(12)
N1 B2 B6 113.29(11)
N1 B2 B9 116.66(11)
B1 B2 B3 57.60(9)
B1 B2 B5 57.97(9)
B1 B2 B6 112.87(11)
B1 B2 B9 112.99(11)
B5 B2 B3 90.79(10)
B6 B2 B3 59.76(9)
B6 B2 B5 102.53(10)
B6 B2 B9 60.85(9)
B9 B2 B3 102.49(10)
B9 B2 B5 59.65(8)
B1 B3 B2 56.93(9)
B1 B3 H3 118.4
B1 B3 B4 57.10(9)
B1 B3 B6 111.82(11)
B1 B3 B7 112.37(11)
B2 B3 H3 131.7
B2 B3 B4 89.09(10)
B4 B3 H3 131.4
B6 B3 B2 59.30(8)
B6 B3 H3 120.5
B6 B3 B4 101.66(10)
B6 B3 B7 60.56(9)
B7 B3 B2 101.53(10)
B7 B3 H3 120.2
B7 B3 B4 59.85(9)
B1 B4 B3 57.46(9)
B1 B4 H4 117.9
B1 B4 B5 57.86(9)
B1 B4 B7 112.35(11)
B1 B4 B8 112.88(11)
B3 B4 H4 130.9
B5 B4 B3 90.69(10)
B5 B4 H4 130.7
B7 B4 B3 59.48(9)
B7 B4 H4 120.4
B7 B4 B5 102.25(10)
B8 B4 B3 102.32(10)
B8 B4 H4 120.0
B8 B4 B5 59.75(9)
B8 B4 B7 60.68(9)
B1 B5 B2 56.91(9)
B1 B5 B4 57.11(9)
B1 B5 H5 118.4
B1 B5 B8 112.25(11)
B1 B5 B9 112.17(11)
B2 B5 B4 89.43(10)
B2 B5 H5 131.4
B4 B5 H5 131.3
B8 B5 B2 101.74(10)
B8 B5 B4 59.81(9)
B8 B5 H5 120.3
B9 B5 B2 59.81(8)
B9 B5 B4 101.87(11)
B9 B5 H5 120.3
B9 B5 B8 60.37(9)
B2 B6 B3 60.94(9)
B2 B6 H6B 120.1
B2 B6 B7 102.13(10)
B2 B6 B9 59.89(9)
B3 B6 H6B 119.8
B3 B6 B7 59.76(9)
B3 B6 B9 102.64(10)
B7 B6 H6B 131.1
B7 B6 B9 90.00(10)
B9 B6 H6B 131.0
B10 B6 B2 112.39(11)
B10 B6 B3 112.75(11)
B10 B6 H6B 118.2
B10 B6 B7 57.47(9)
B10 B6 B9 57.06(9)
B3 B7 B4 60.67(9)
B3 B7 B6 59.68(9)
B3 B7 H7B 119.9
B3 B7 B8 102.40(11)
B4 B7 B6 101.61(10)
B4 B7 H7B 120.5
B4 B7 B8 59.60(9)
B6 B7 H7B 131.3
B6 B7 B8 89.88(10)
B8 B7 H7B 131.1
B10 B7 B3 112.70(11)
B10 B7 B4 112.07(12)
B10 B7 B6 57.50(9)
B10 B7 H7B 118.2
B10 B7 B8 57.12(9)
B4 B8 B7 59.73(9)
B4 B8 H8A 120.3
B4 B8 B9 101.82(10)
B5 B8 B4 60.44(9)
B5 B8 B7 102.06(10)
B5 B8 H8A 120.2
B5 B8 B9 59.68(8)
B7 B8 H8A 131.0
B9 B8 B7 89.94(10)
B9 B8 H8A 131.2
B10 B8 B4 112.40(11)
B10 B8 B5 112.41(11)
B10 B8 B7 57.35(9)
B10 B8 H8A 118.1
B10 B8 B9 57.29(9)
B2 B9 B6 59.27(8)
B2 B9 B8 101.98(10)
B2 B9 H9B 120.5
B5 B9 B2 60.55(9)
B5 B9 B6 102.05(10)
B5 B9 B8 59.95(9)
B5 B9 H9B 120.0
B6 B9 H9B 131.2
B8 B9 B6 90.17(10)
B8 B9 H9B 130.9
B10 B9 B2 112.27(11)
B10 B9 B5 112.88(11)
B10 B9 B6 57.56(9)
B10 B9 B8 57.52(9)
B10 B9 H9B 117.9
B6 B10 H10 130.4
B7 B10 B6 65.03(10)
B7 B10 H10 130.3
B8 B10 B6 99.35(11)
B8 B10 B7 65.53(10)
B8 B10 H10 130.3
B9 B10 B6 65.38(9)
B9 B10 B7 99.48(11)
B9 B10 B8 65.18(9)
B9 B10 H10 130.3
N1S C1S C2S 177.6(2)
C1S C2S H2SA 109.5
C1S C2S H2SB 109.5
C1S C2S H2SC 109.5
H2SA C2S H2SB 109.5
H2SA C2S H2SC 109.5
H2SB C2S H2SC 109.5

loop_
_geom_bond_atom_site_label_1
_geom_bond_atom_site_label_2
_geom_bond_distance
P1A C1A 1.8160(14)
P1A C8A 1.7979(14)
P1A C14A 1.7984(14)
P1A C20A 1.7953(14)
C1A H1AA 0.9900
C1A H1AB 0.9900
C1A C2A 1.5156(19)
C2A C3A 1.402(2)
C2A C7A 1.395(2)
C3A H3A 0.9500
C3A C4A 1.391(2)
C4A H4A 0.9500
C4A C5A 1.394(2)
C5A H5A 0.9500
C5A C6A 1.389(2)
C6A H6A 0.9500
C6A C7A 1.395(2)
C7A H7A 0.9500
C8A C9A 1.398(2)
C8A C13A 1.4013(19)
C9A H9A 0.9500
C9A C10A 1.394(2)
C10A H10A 0.9500
C10A C11A 1.390(2)
C11A H11A 0.9500
C11A C12A 1.392(2)
C12A H12A 0.9500
C12A C13A 1.392(2)
C13A H13A 0.9500
C14A C15A 1.4006(19)
C14A C19A 1.4063(19)
C15A H15A 0.9500
C15A C16A 1.391(2)
C16A H16A 0.9500
C16A C17A 1.391(2)
C17A H17A 0.9500
C17A C18A 1.387(2)
C18A H18A 0.9500
C18A C19A 1.391(2)
C19A H19A 0.9500
C20A C21A 1.402(2)
C20A C25A 1.397(2)
C21A H21A 0.9500
C21A C22A 1.391(2)
C22A H22A 0.9500
C22A C23A 1.392(2)
C23A H23A 0.9500
C23A C24A 1.390(2)
C24A H24A 0.9500
C24A C25A 1.3913(19)
C25A H25A 0.9500
N1 H1 0.8800
N1 C1 1.3118(19)
N1 B2 1.5268(18)
N2 H2 0.8800
N2 N3 1.4059(16)
N2 C1 1.3381(18)
N3 C4 1.2967(19)
N4 H4B 0.8800
N4 H4C 0.8800
N4 C4 1.3505(19)
C1 C2 1.4980(19)
C2 H2A 0.9900
C2 H2B 0.9900
C2 C3 1.532(2)
C3 H3B 0.9800
C3 H3C 0.9800
C3 H3D 0.9800
C4 C5 1.4908(19)
C5 C6 1.396(2)
C5 C10 1.395(2)
C6 H6 0.9500
C6 C7 1.390(2)
C7 H7 0.9500
C7 C8 1.383(2)
C8 H8 0.9500
C8 C9 1.391(2)
C9 H9 0.9500
C9 C10 1.392(2)
C10 H10B 0.9500
B1 H1A 1.1200
B1 B2 1.695(2)
B1 B3 1.708(2)
B1 B4 1.701(2)
B1 B5 1.715(2)
B2 B3 1.840(2)
B2 B5 1.835(2)
B2 B6 1.810(2)
B2 B9 1.822(2)
B3 H3 1.1200
B3 B4 1.842(2)
B3 B6 1.819(2)
B3 B7 1.820(2)
B4 H4 1.1200
B4 B5 1.836(2)
B4 B7 1.827(2)
B4 B8 1.825(2)
B5 H5 1.1200
B5 B8 1.824(2)
B5 B9 1.819(2)
B6 H6B 1.1200
B6 B7 1.835(2)
B6 B9 1.839(2)
B6 B10 1.707(2)
B7 H7B 1.1200
B7 B8 1.845(2)
B7 B10 1.707(2)
B8 H8A 1.1200
B8 B9 1.831(2)
B8 B10 1.702(2)
B9 H9B 1.1200
B9 B10 1.698(2)
B10 H10 1.1200
N1S C1S 1.138(3)
C1S C2S 1.456(3)
C2S H2SA 0.9800
C2S H2SB 0.9800
C2S H2SC 0.9800
